data_2236788
loop_
_publ_author_name
'Van der Berg, Phillipus C. W.'
'Visser, Hendrik G.'
'Roodt, Andreas'
'Muller, Theunis J.'

_publ_section_title
;
 <i>N</i>,<i>N</i>'-(4,5-Dimethyl-1,2-phenylene)bis(pyridine-2-carboxamide)
;
_journal_coeditor_code ZS2225
_journal_issue 9
_journal_name_full 'Acta Crystallographica Section E'
_journal_page_first o2739
_journal_paper_doi 10.1107/S1600536812035064
_journal_volume 68
_journal_year 2012
_chemical_formula_iupac 'C20 H18 N4 O2'
_chemical_formula_moiety 'C20 H18 N4 O2'
_chemical_formula_sum 'C20 H18 N4 O2'
_chemical_formula_weight 346.38
_chemical_name_systematic
;
<i>N</i>,<i>N</i>'-(4,5-Dimethyl-1,2-phenylene)bis(pyridine-2-carboxamide)
;
_space_group_IT_number 9
_symmetry_cell_setting monoclinic
_symmetry_space_group_name_Hall 'C -2yc'
_symmetry_space_group_name_H-M 'C 1 c 1'
_atom_sites_solution_hydrogens geom
_atom_sites_solution_primary direct
_atom_sites_solution_secondary difmap
_audit_creation_method 'WinGX routine CIF_UPDATE'
_cell_angle_alpha 90
_cell_angle_beta 100.375(4)
_cell_angle_gamma 90
_cell_formula_units_Z 4
_cell_length_a 12.1299(8)
_cell_length_b 18.9418(8)
_cell_length_c 7.7549(4)
_cell_measurement_reflns_used 5487
_cell_measurement_temperature 100(2)
_cell_measurement_theta_max 28.29
_cell_measurement_theta_min 3.09
_cell_volume 1752.65(17)
_computing_cell_refinement 'SAINT-Plus (Bruker, 2004)'
_computing_data_collection 'APEX2 (Bruker, 2010)'
_computing_data_reduction 'SAINT-Plus (Bruker, 2004)'
_computing_molecular_graphics 'DIAMOND (Brandenburg & Putz, 2005)'
_computing_publication_material 'WinGX (Farrugia, 1999)'
_computing_structure_refinement 'SHELXL97 (Sheldrick, 2008)'
_computing_structure_solution 'SHELXS97 (Sheldrick, 2008)'
_diffrn_ambient_temperature 100(2)
_diffrn_measured_fraction_theta_full 0.999
_diffrn_measured_fraction_theta_max 0.999
_diffrn_measurement_device_type 'Bruker X8 APEXII KappaCCD'
_diffrn_measurement_method '\f and \w scans'
_diffrn_radiation_monochromator graphite
_diffrn_radiation_source 'sealed tube'
_diffrn_radiation_type MoK\a
_diffrn_radiation_wavelength 0.71073
_diffrn_reflns_av_R_equivalents 0.0309
_diffrn_reflns_limit_h_max 16
_diffrn_reflns_limit_h_min -16
_diffrn_reflns_limit_k_max 24
_diffrn_reflns_limit_k_min -24
_diffrn_reflns_limit_l_max 10
_diffrn_reflns_limit_l_min -10
_diffrn_reflns_number 15674
_diffrn_reflns_theta_full 28
_diffrn_reflns_theta_max 28
_diffrn_reflns_theta_min 3.09
_exptl_absorpt_coefficient_mu 0.088
_exptl_absorpt_correction_T_max 0.994
_exptl_absorpt_correction_T_min 0.990
_exptl_absorpt_correction_type multi-scan
_exptl_absorpt_process_details
;
(SADABS; Bruker, 2004)
;
_exptl_crystal_colour colourless
_exptl_crystal_density_diffrn 1.313
_exptl_crystal_density_method 'not measured'
_exptl_crystal_description needle
_exptl_crystal_F_000 728
_exptl_crystal_size_max 0.78
_exptl_crystal_size_mid 0.08
_exptl_crystal_size_min 0.07
_refine_diff_density_max 0.256
_refine_diff_density_min -0.198
_refine_ls_extinction_method none
_refine_ls_goodness_of_fit_ref 1.035
_refine_ls_hydrogen_treatment mixed
_refine_ls_matrix_type full
_refine_ls_number_parameters 237
_refine_ls_number_reflns 3860
_refine_ls_number_restraints 2
_refine_ls_restrained_S_all 1.035
_refine_ls_R_factor_all 0.0415
_refine_ls_R_factor_gt 0.0363
_refine_ls_shift/su_max 0.001
_refine_ls_shift/su_mean 0.000
_refine_ls_structure_factor_coef Fsqd
_refine_ls_weighting_details 'calc w=1/[\s^2^(Fo^2^)+(0.0456P)^2^+0.7043P] where P=(Fo^2^+2Fc^2^)/3'
_refine_ls_weighting_scheme calc
_refine_ls_wR_factor_ref 0.0899
_reflns_number_gt 3529
_reflns_number_total 3860
_reflns_threshold_expression I>2\s(I)
_cod_data_source_file zs2225.cif
_cod_data_source_block I
_cod_original_sg_symbol_H-M 'C c'
_cod_database_code 2236788
_cod_database_fobs_code 2236788

loop_
_symmetry_equiv_pos_as_xyz
'x, y, z'
'x, -y, z+1/2'
'x+1/2, y+1/2, z'
'x+1/2, -y+1/2, z+1/2'

loop_
_atom_site_type_symbol
_atom_site_label
_atom_site_fract_x
_atom_site_fract_y
_atom_site_fract_z
_atom_site_U_iso_or_equiv
_atom_site_adp_type
_atom_site_calc_flag
_atom_site_refinement_flags
_atom_site_occupancy
C C6 0.77131(13) 0.70520(9) 0.3849(2) 0.0204(3) Uani d . 1
C C10 0.34827(15) 0.64314(11) 0.4195(3) 0.0336(4) Uani d . 1
H H10A 0.2857 0.6104 0.4193 0.050 Uiso calc PR 0.5
H H10B 0.3246 0.6815 0.3361 0.050 Uiso calc PR 0.5
H H10C 0.3713 0.6629 0.5373 0.050 Uiso calc PR 0.5
H H10D 0.3688 0.6927 0.4424 0.050 Uiso calc PR 0.5
H H10E 0.3298 0.6217 0.5257 0.050 Uiso calc PR 0.5
H H10F 0.2831 0.6403 0.3245 0.050 Uiso calc PR 0.5
C C11 0.33503(15) 0.48994(11) 0.3373(3) 0.0313(4) Uani d . 1
H H11A 0.3459 0.4411 0.3025 0.047 Uiso calc PR 0.5
H H11B 0.2703 0.5102 0.2592 0.047 Uiso calc PR 0.5
H H11C 0.3218 0.4908 0.4583 0.047 Uiso calc PR 0.5
H H11D 0.2794 0.5204 0.3775 0.047 Uiso calc PR 0.5
H H11E 0.355 0.4512 0.4208 0.047 Uiso calc PR 0.5
H H11F 0.3035 0.4706 0.2217 0.047 Uiso calc PR 0.5
C C15 0.77150(13) 0.44582(8) 0.2917(2) 0.0202(2) Uani d . 1
N N2 0.73461(11) 0.64533(7) 0.2985(2) 0.0221(3) Uani d . 1
N N3 0.72056(11) 0.50299(7) 0.21172(19) 0.0190(3) Uani d . 1
O O1 0.72183(10) 0.73844(7) 0.48200(17) 0.0277(3) Uani d . 1
O O2 0.74071(9) 0.41395(6) 0.41242(15) 0.0202(2) Uani d . 1
H H2' 0.7803(17) 0.6283(10) 0.237(3) 0.027(5) Uiso d . 1
H H3' 0.7438(16) 0.5199(10) 0.122(3) 0.024(5) Uiso d . 1
C C1 1.03548(14) 0.71236(10) 0.2222(2) 0.0283(4) Uani d . 1
H H1 1.0731 0.6853 0.1474 0.034 Uiso calc R 1
C C2 1.08852(15) 0.77174(10) 0.3009(2) 0.0293(4) Uani d . 1
H H2 1.1603 0.7852 0.2795 0.035 Uiso calc R 1
C C3 1.03552(16) 0.81103(10) 0.4107(2) 0.0289(4) Uani d . 1
H H3 1.07 0.8521 0.4668 0.035 Uiso calc R 1
C C4 0.93064(15) 0.78956(9) 0.4380(2) 0.0249(4) Uani d . 1
H H4 0.8918 0.8154 0.5134 0.03 Uiso calc R 1
C C5 0.88403(13) 0.72965(9) 0.3529(2) 0.0197(3) Uani d . 1
C C7 0.63512(12) 0.60847(8) 0.3093(2) 0.0192(3) Uani d . 1
C C8 0.54288(15) 0.64111(9) 0.3586(2) 0.0241(3) Uani d . 1
H H8 0.5468 0.6899 0.3874 0.029 Uiso calc R 1
C C9 0.44549(13) 0.60415(9) 0.3667(2) 0.0243(4) Uani d . 1
C C12 0.43827(14) 0.53253(9) 0.3249(2) 0.0235(3) Uani d . 1
C C13 0.53017(14) 0.50011(9) 0.2728(2) 0.0215(3) Uani d . 1
H H13 0.5258 0.4515 0.2421 0.026 Uiso calc R 1
C C14 0.62761(12) 0.53699(8) 0.2646(2) 0.0189(3) Uani d . 1
C C16 0.87530(13) 0.42368(9) 0.2250(2) 0.0189(3) Uani d . 1
C C17 0.93911(15) 0.36937(9) 0.3085(2) 0.0255(4) Uani d . 1
H H17 0.9157 0.344 0.4012 0.031 Uiso calc R 1
C C18 1.03894(15) 0.35268(10) 0.2530(3) 0.0295(4) Uani d . 1
H H18 1.0859 0.316 0.3079 0.035 Uiso calc R 1
C C19 1.06792(15) 0.39063(10) 0.1168(2) 0.0283(4) Uani d . 1
H H19 1.1357 0.3806 0.0764 0.034 Uiso calc R 1
C C20 0.99767(15) 0.44332(10) 0.0395(3) 0.0301(4) Uani d . 1
H H20 1.0181 0.4685 -0.056 0.036 Uiso calc R 1
N N1 0.93415(12) 0.69083(8) 0.2456(2) 0.0248(3) Uani d . 1
N N4 0.90251(12) 0.46069(8) 0.09200(19) 0.0245(3) Uani d . 1

loop_
_atom_site_aniso_label
_atom_site_aniso_U_11
_atom_site_aniso_U_22
_atom_site_aniso_U_33
_atom_site_aniso_U_12
_atom_site_aniso_U_13
_atom_site_aniso_U_23
C6 0.0205(7) 0.0210(8) 0.0200(8) 0.0032(6) 0.0050(6) 0.0032(6)
C10 0.0211(8) 0.0387(10) 0.0437(12) 0.0041(7) 0.0132(8) -0.0001(9)
C11 0.0227(8) 0.0378(10) 0.0351(10) -0.0060(7) 0.0102(8) -0.0020(8)
C15 0.0209(4) 0.0201(5) 0.0205(4) -0.0022(3) 0.0064(4) -0.0014(4)
N2 0.0184(7) 0.0206(7) 0.0304(8) 0.0008(5) 0.0124(6) -0.0027(6)
N3 0.0181(6) 0.0214(7) 0.0192(7) -0.0007(5) 0.0081(5) 0.0004(6)
O1 0.0252(6) 0.0322(7) 0.0283(7) 0.0007(5) 0.0117(5) -0.0061(6)
O2 0.0209(4) 0.0201(5) 0.0205(4) -0.0022(3) 0.0064(4) -0.0014(4)
C1 0.0238(8) 0.0362(10) 0.0265(9) -0.0018(7) 0.0088(7) -0.0063(8)
C2 0.0253(9) 0.0384(11) 0.0253(9) -0.0092(7) 0.0078(7) 0.0008(8)
C3 0.0343(10) 0.0279(9) 0.0243(9) -0.0102(7) 0.0043(8) -0.0031(8)
C4 0.0291(9) 0.0253(8) 0.0215(8) -0.0022(7) 0.0079(7) -0.0008(7)
C5 0.0196(7) 0.0191(8) 0.0213(8) 0.0005(6) 0.0061(6) 0.0034(6)
C7 0.0168(7) 0.0215(8) 0.0202(8) -0.0008(6) 0.0060(6) 0.0027(6)
C8 0.0212(7) 0.0253(8) 0.0268(9) 0.0037(7) 0.0072(7) 0.0020(7)
C9 0.0196(8) 0.0314(9) 0.0232(8) 0.0047(7) 0.0070(7) 0.0027(7)
C12 0.0174(7) 0.0329(9) 0.0205(8) -0.0024(7) 0.0041(6) 0.0035(7)
C13 0.0217(7) 0.0238(8) 0.0196(8) -0.0022(6) 0.0055(6) -0.0005(6)
C14 0.0173(7) 0.0240(8) 0.0158(8) 0.0020(6) 0.0044(6) 0.0014(6)
C16 0.0188(7) 0.0188(7) 0.0190(7) -0.0015(6) 0.0035(6) -0.0040(6)
C17 0.0262(8) 0.0248(8) 0.0274(9) 0.0022(7) 0.0097(7) 0.0020(7)
C18 0.0271(9) 0.0278(9) 0.0346(10) 0.0079(7) 0.0079(8) 0.0012(8)
C19 0.0210(8) 0.0356(10) 0.0302(9) 0.0049(7) 0.0096(7) -0.0046(8)
C20 0.0274(9) 0.0375(10) 0.0282(9) 0.0030(7) 0.0128(8) 0.0046(8)
N1 0.0218(7) 0.0269(7) 0.0275(8) -0.0029(6) 0.0089(6) -0.0051(6)
N4 0.0231(7) 0.0290(8) 0.0227(7) 0.0031(6) 0.0080(6) 0.0027(6)

loop_
_atom_type_symbol
_atom_type_description
_atom_type_scat_dispersion_real
_atom_type_scat_dispersion_imag
_atom_type_scat_source
C C 0.0033 0.0016 'International Tables Vol C Tables 4.2.6.8 and 6.1.1.4'
H H 0 0 'International Tables Vol C Tables 4.2.6.8 and 6.1.1.4'
N N 0.0061 0.0033 'International Tables Vol C Tables 4.2.6.8 and 6.1.1.4'
O O 0.0106 0.006 'International Tables Vol C Tables 4.2.6.8 and 6.1.1.4'

loop_
_geom_angle_atom_site_label_1
_geom_angle_atom_site_label_2
_geom_angle_atom_site_label_3
_geom_angle
O1 C6 N2 125.78(16)
O1 C6 C5 120.35(15)
N2 C6 C5 113.87(14)
C9 C10 H10A 109.5
C9 C10 H10B 109.5
H10A C10 H10B 109.5
C9 C10 H10C 109.5
H10A C10 H10C 109.5
H10B C10 H10C 109.5
C9 C10 H10D 109.5
H10A C10 H10D 141.1
H10B C10 H10D 56.3
H10C C10 H10D 56.3
C9 C10 H10E 109.5
H10A C10 H10E 56.3
H10B C10 H10E 141.1
H10C C10 H10E 56.3
H10D C10 H10E 109.5
C9 C10 H10F 109.5
H10A C10 H10F 56.3
H10B C10 H10F 56.3
H10C C10 H10F 141.1
H10D C10 H10F 109.5
H10E C10 H10F 109.5
C12 C11 H11A 109.5
C12 C11 H11B 109.5
H11A C11 H11B 109.5
C12 C11 H11C 109.5
H11A C11 H11C 109.5
H11B C11 H11C 109.5
C12 C11 H11D 109.5
H11A C11 H11D 141.1
H11B C11 H11D 56.3
H11C C11 H11D 56.3
C12 C11 H11E 109.5
H11A C11 H11E 56.3
H11B C11 H11E 141.1
H11C C11 H11E 56.3
H11D C11 H11E 109.5
C12 C11 H11F 109.5
H11A C11 H11F 56.3
H11B C11 H11F 56.3
H11C C11 H11F 141.1
H11D C11 H11F 109.5
H11E C11 H11F 109.5
O2 C15 N3 124.85(15)
O2 C15 C16 120.91(14)
N3 C15 C16 114.22(14)
C6 N2 C7 126.56(14)
C6 N2 H2' 113.8(13)
C7 N2 H2' 119.5(13)
C15 N3 C14 123.74(14)
C15 N3 H3' 119.0(13)
C14 N3 H3' 117.3(13)
N1 C1 C2 123.65(17)
N1 C1 H1 118.2
C2 C1 H1 118.2
C3 C2 C1 118.80(16)
C3 C2 H2 120.6
C1 C2 H2 120.6
C2 C3 C4 118.66(16)
C2 C3 H3 120.7
C4 C3 H3 120.7
C5 C4 C3 118.40(16)
C5 C4 H4 120.8
C3 C4 H4 120.8
N1 C5 C4 123.82(14)
N1 C5 C6 117.49(14)
C4 C5 C6 118.67(15)
C8 C7 C14 118.66(14)
C8 C7 N2 122.39(15)
C14 C7 N2 118.93(14)
C9 C8 C7 121.53(15)
C9 C8 H8 119.2
C7 C8 H8 119.2
C8 C9 C12 120.01(15)
C8 C9 C10 118.66(16)
C12 C9 C10 121.33(16)
C9 C12 C13 118.41(15)
C9 C12 C11 121.62(16)
C13 C12 C11 119.96(16)
C14 C13 C12 121.65(15)
C14 C13 H13 119.2
C12 C13 H13 119.2
C13 C14 C7 119.73(14)
C13 C14 N3 120.85(14)
C7 C14 N3 119.42(13)
N4 C16 C17 123.97(15)
N4 C16 C15 117.22(14)
C17 C16 C15 118.74(14)
C16 C17 C18 118.08(16)
C16 C17 H17 121
C18 C17 H17 121
C19 C18 C17 118.40(17)
C19 C18 H18 120.8
C17 C18 H18 120.8
C18 C19 C20 119.32(16)
C18 C19 H19 120.3
C20 C19 H19 120.3
N4 C20 C19 123.20(17)
N4 C20 H20 118.4
C19 C20 H20 118.4
C5 N1 C1 116.67(14)
C20 N4 C16 117.01(15)

loop_
_geom_bond_atom_site_label_1
_geom_bond_atom_site_label_2
_geom_bond_distance
C6 O1 1.219(2)
C6 N2 1.351(2)
C6 C5 1.506(2)
C10 C9 1.509(2)
C10 H10A 0.98
C10 H10B 0.98
C10 H10C 0.98
C10 H10D 0.98
C10 H10E 0.98
C10 H10F 0.98
C11 C12 1.507(2)
C11 H11A 0.98
C11 H11B 0.98
C11 H11C 0.98
C11 H11D 0.98
C11 H11E 0.98
C11 H11F 0.98
C15 O2 1.2274(19)
C15 N3 1.342(2)
C15 C16 1.505(2)
N2 C7 1.410(2)
N2 H2' 0.86(2)
N3 C14 1.421(2)
N3 H3' 0.86(2)
C1 N1 1.338(2)
C1 C2 1.382(3)
C1 H1 0.95
C2 C3 1.375(3)
C2 H2 0.95
C3 C4 1.388(2)
C3 H3 0.95
C4 C5 1.381(2)
C4 H4 0.95
C5 N1 1.336(2)
C7 C8 1.391(2)
C7 C14 1.397(2)
C8 C9 1.384(2)
C8 H8 0.95
C9 C12 1.394(2)
C12 C13 1.395(2)
C13 C14 1.384(2)
C13 H13 0.95
C16 N4 1.336(2)
C16 C17 1.377(2)
C17 C18 1.392(2)
C17 H17 0.95
C18 C19 1.374(3)
C18 H18 0.95
C19 C20 1.378(3)
C19 H19 0.95
C20 N4 1.333(2)
C20 H20 0.95

loop_
_geom_hbond_atom_site_label_D
_geom_hbond_atom_site_label_H
_geom_hbond_atom_site_label_A
_geom_hbond_site_symmetry_A
_geom_hbond_distance_DH
_geom_hbond_distance_HA
_geom_hbond_distance_DA
_geom_hbond_angle_DHA
_geom_hbond_publ_flag
N2 H2' N1 . 0.86(2) 2.20(2) 2.6698(19) 114.2(16) yes
N2 H2' N3 . 0.86(2) 2.48(2) 2.777(2) 101.2(15) yes
N2 H2' O2 2_564 0.86(2) 2.60(2) 3.2112(19) 129.0(17) yes
N3 H3' O2 2_564 0.86(2) 2.05(2) 2.8508(19) 155.5(18) yes
N3 H3' N4 . 0.86(2) 2.28(2) 2.6670(19) 107.8(15) yes
C8 H8 O1 . 0.95 2.31 2.877(2) 117.8 no
C2 H2 O1 4_564 0.95 2.59 3.195(2) 122 no
C3 H3 O2 3 0.95 2.48 3.160(2) 128.4 no
